data_2101981
loop_
_publ_author_name
'Gregson, Richard M.'
'Glidewell, Christopher'
'Ferguson, George'
'Lough, Alan J.'

_publ_section_title
;
 <i>meso</i>-5,5,7,12,12,14-Hexamethyl-1,4,8,11-tetraazacyclotetradecane
 as a building block in supramolecular chemistry; salts formed with
 2,2'-biphenol, 4,4'-biphenol, 4,4'-thiodiphenol,
 4,4'-sulfonyldiphenol, 3- and 4-hydroxybenzoic acids,
 3,5-dihydroxybenzoic acid and phenylphosphonic acid; supramolecular
 structures in zero, one, two and three dimensions
;
_journal_issue 1
_journal_name_full 'Acta Crystallographica Section B'
_journal_page_first 39
_journal_page_last 57
_journal_paper_doi 10.1107/S0108768199006072
_journal_volume 56
_journal_year 2000
_chemical_formula_moiety 'C16 H40 N4 4+, 4(C6 H6 O3 P -), 2(H2 O)'
_chemical_formula_sum 'C40 H68 N4 O14 P4'
_chemical_formula_weight 952.86
_chemical_name_systematic
;
Meso-5,5,7,12,12,14-hexamethyl-1,4,8,11-tetraazayclotetradecane-
phenylphosphonic acid-water (1/4/2)
;
_space_group_IT_number 14
_symmetry_cell_setting monoclinic
_symmetry_space_group_name_Hall '-P 2ybc'
_symmetry_space_group_name_H-M 'P 1 21/c 1'
_cell_angle_alpha 90.00
_cell_angle_beta 107.267(13)
_cell_angle_gamma 90.00
_cell_formula_units_Z 2
_cell_length_a 8.7391(2)
_cell_length_b 26.1558(7)
_cell_length_c 10.7871(2)
_cell_measurement_reflns_used 22140
_cell_measurement_temperature 100.0(10)
_cell_measurement_theta_max 26.4
_cell_measurement_theta_min 4.1
_cell_volume 2354.57(19)
_computing_cell_refinement 'DENZO (Nonius, 1998)'
_computing_data_collection 'KappaCCD (Nonius, 1998)'
_computing_data_reduction 'DENZO (Nonius, 1998)'
_computing_molecular_graphics 'NRCVAX96, ORTEP (Johnson, 1976), PLATON (Spek, 1998)'
_computing_publication_material 'NRCVAX96, SHELXL97  and WordPerfect macro PREP8 (Ferguson, 1998)'
_computing_structure_refinement 'NRCVAX96 and SHELXL97 (Sheldrick, 1997b)'
_computing_structure_solution 'SHELXS97 (Sheldrick, 1997a)'
_diffrn_ambient_temperature 100.0(10)
_diffrn_measurement_device 'Nonius KappaCCD'
_diffrn_measurement_method \w
_diffrn_radiation_monochromator graphite
_diffrn_radiation_source 'X-ray tube'
_diffrn_radiation_type 'Mo K\a'
_diffrn_radiation_wavelength .71073
_diffrn_reflns_av_R_equivalents .065
_diffrn_reflns_av_sigmaI/netI .0490
_diffrn_reflns_limit_h_max 10
_diffrn_reflns_limit_h_min -10
_diffrn_reflns_limit_k_max 32
_diffrn_reflns_limit_k_min -32
_diffrn_reflns_limit_l_max 12
_diffrn_reflns_limit_l_min -13
_diffrn_reflns_number 22140
_diffrn_reflns_theta_full 25.00
_diffrn_reflns_theta_max 26.38
_diffrn_reflns_theta_min 4.09
_diffrn_standards_decay_% 0
_exptl_absorpt_coefficient_mu .227
_exptl_absorpt_correction_T_max 1.0000
_exptl_absorpt_correction_T_min 1.0000
_exptl_absorpt_correction_type none
_exptl_crystal_colour colourless
_exptl_crystal_density_diffrn 1.344
_exptl_crystal_density_method 'not measured'
_exptl_crystal_description block
_exptl_crystal_F_000 1016
_exptl_crystal_size_max .30
_exptl_crystal_size_mid .25
_exptl_crystal_size_min .15
_refine_diff_density_max .300
_refine_diff_density_min -.499
_refine_ls_extinction_method none
_refine_ls_goodness_of_fit_ref 1.032
_refine_ls_hydrogen_treatment constr
_refine_ls_matrix_type full
_refine_ls_number_parameters 293
_refine_ls_number_reflns 4796
_refine_ls_number_restraints 2
_refine_ls_restrained_S_all 1.032
_refine_ls_R_factor_all .0563
_refine_ls_R_factor_gt .0402
_refine_ls_shift/su_max .001
_refine_ls_shift/su_mean .000
_refine_ls_structure_factor_coef Fsqd
_refine_ls_weighting_details 'calc w=1/[\s^2^(Fo^2^)+(0.0360P)^2^+1.8098P] where P=(Fo^2^+2Fc^2^)/3'
_refine_ls_weighting_scheme calc
_refine_ls_wR_factor_ref .1011
_reflns_number_gt 3777
_reflns_number_total 4796
_reflns_threshold_expression >2\s(I)
_cod_data_source_file na0090.cif
_cod_data_source_block 6
_cod_original_cell_volume 2354.57(9)
_cod_original_sg_symbol_H-M 'P 21/c'
_cod_database_code 2101981

loop_
_symmetry_equiv_pos_as_xyz
'x, y, z'
'-x, y+1/2, -z+1/2'
'-x, -y, -z'
'x, -y+1/2, z+1/2'

loop_
_atom_site_label
_atom_site_fract_x
_atom_site_fract_y
_atom_site_fract_z
_atom_site_U_iso_or_equiv
_atom_site_adp_type
_atom_site_calc_flag
_atom_site_refinement_flags
_atom_site_occupancy
_atom_site_type_symbol
N1 .22188(19) .45794(6) .39406(15) .0168(4) Uani d . 1 N
C2 .2388(2) .46753(8) .26172(18) .0192(4) Uani d . 1 C
C3 .3886(2) .49741(8) .26343(19) .0186(4) Uani d . 1 C
N4 .36879(18) .55320(6) .28357(16) .0161(3) Uani d . 1 N
C5 .5034(2) .58926(8) .27940(19) .0187(4) Uani d . 1 C
C51 .4413(3) .64264(8) .2964(2) .0242(5) Uani d . 1 C
C52 .5293(3) .58504(9) .1455(2) .0254(5) Uani d . 1 C
C6 .6615(2) .57577(8) .38366(18) .0184(4) Uani d . 1 C
C7 .6654(2) .58190(8) .52680(19) .0174(4) Uani d . 1 C
C71 .7214(3) .63440(8) .5836(2) .0220(4) Uani d . 1 C
P1 .17496(6) .58371(2) .56751(5) .01579(13) Uani d . 1 P
O11 .03695(16) .61071(6) .46200(13) .0212(3) Uani d . 1 O
O12 .27633(15) .55078(5) .50622(13) .0176(3) Uani d . 1 O
O13 .10300(16) .55628(6) .65931(13) .0200(3) Uani d . 1 O
C11 .3037(2) .63435(8) .65256(19) .0176(4) Uani d . 1 C
C12 .3067(2) .68168(8) .5937(2) .0225(4) Uani d . 1 C
C13 .4092(3) .72019(9) .6575(2) .0284(5) Uani d . 1 C
C14 .5116(3) .71150(9) .7808(2) .0307(5) Uani d . 1 C
C15 .5113(3) .66464(9) .8408(2) .0276(5) Uani d . 1 C
C16 .4071(2) .62632(8) .7779(2) .0221(4) Uani d . 1 C
P2 -.00716(6) .60642(2) .09060(5) .01818(13) Uani d . 1 P
O21 -.17523(16) .58084(6) .02509(14) .0232(3) Uani d . 1 O
O22 .12444(16) .57146(6) .07621(13) .0214(3) Uani d . 1 O
O23 .0103(2) .62282(6) .22699(14) .0297(4) Uani d . 1 O
C21 -.0122(2) .66266(8) -.00639(19) .0191(4) Uani d . 1 C
C22 .0615(3) .66309(9) -.1044(2) .0261(5) Uani d . 1 C
C23 .0650(3) .70769(9) -.1743(2) .0303(5) Uani d . 1 C
C24 -.0030(3) .75197(9) -.1455(2) .0280(5) Uani d . 1 C
C25 -.0777(3) .75181(9) -.0495(2) .0280(5) Uani d . 1 C
C26 -.0834(3) .70746(8) .0195(2) .0236(5) Uani d . 1 C
O1 -.20958(19) .48739(6) .09896(14) .0248(3) Uani d D 1 O
H1A .1183 .4478 .3849 .020 Uiso calc R 1 H
H1B .2387 .4882 .4395 .020 Uiso calc R 1 H
H2A .1437 .4866 .2095 .023 Uiso calc R 1 H
H2B .2408 .4343 .2184 .023 Uiso calc R 1 H
H3A .4806 .4843 .3339 .022 Uiso calc R 1 H
H3B .4124 .4922 .1801 .022 Uiso calc R 1 H
H4A .3511 .5571 .3630 .019 Uiso calc R 1 H
H4B .2774 .5639 .2216 .019 Uiso calc R 1 H
H51A .3468 .6503 .2230 .036 Uiso calc R 1 H
H51B .5251 .6680 .2997 .036 Uiso calc R 1 H
H51C .4122 .6439 .3773 .036 Uiso calc R 1 H
H52A .5684 .5507 .1347 .038 Uiso calc R 1 H
H52B .6084 .6105 .1381 .038 Uiso calc R 1 H
H52C .4277 .5912 .0781 .038 Uiso calc R 1 H
H6A .7474 .5974 .3689 .022 Uiso calc R 1 H
H6B .6882 .5398 .3702 .022 Uiso calc R 1 H
H7 .5554 .5755 .5338 .021 Uiso calc R 1 H
H71A .7203 .6356 .6742 .033 Uiso calc R 1 H
H71B .6494 .6607 .5334 .033 Uiso calc R 1 H
H71C .8305 .6406 .5798 .033 Uiso calc R 1 H
H11 .0545 .6086 .3897 .032 Uiso calc R 1 H
H12 .2374 .6876 .5087 .027 Uiso calc R 1 H
H13 .4092 .7524 .6167 .034 Uiso calc R 1 H
H14 .5823 .7377 .8245 .037 Uiso calc R 1 H
H15 .5825 .6587 .9251 .033 Uiso calc R 1 H
H16 .4060 .5945 .8200 .026 Uiso calc R 1 H
H21 -.1752 .5509 .0532 .035 Uiso calc R 1 H
H22 .1097 .6328 -.1239 .031 Uiso calc R 1 H
H23 .1143 .7076 -.2418 .036 Uiso calc R 1 H
H24 .0016 .7826 -.1918 .034 Uiso calc R 1 H
H25 -.1255 .7823 -.0304 .034 Uiso calc R 1 H
H26 -.1362 .7076 .0848 .028 Uiso calc R 1 H
H1C -.172(3) .4660(11) .049(3) .056(6) Uiso d D 1 H
H1D -.174(4) .4737(11) .180(2) .056(6) Uiso d D 1 H

loop_
_atom_site_aniso_label
_atom_site_aniso_U_11
_atom_site_aniso_U_22
_atom_site_aniso_U_33
_atom_site_aniso_U_12
_atom_site_aniso_U_13
_atom_site_aniso_U_23
N1 .0144(8) .0171(9) .0193(8) -.0002(7) .0059(7) .0008(6)
C2 .0195(10) .0214(11) .0164(9) .0011(8) .0050(8) .0015(8)
C3 .0196(10) .0189(11) .0186(10) .0024(8) .0080(8) .0014(8)
N4 .0129(8) .0190(9) .0169(8) .0006(7) .0053(6) .0022(7)
C5 .0167(9) .0203(11) .0193(10) -.0014(8) .0057(8) .0039(8)
C51 .0203(10) .0219(11) .0283(11) .0009(9) .0040(9) .0052(9)
C52 .0214(10) .0351(13) .0217(11) -.0016(9) .0096(9) .0068(9)
C6 .0141(9) .0221(11) .0197(10) .0009(8) .0062(8) .0017(8)
C7 .0141(9) .0185(10) .0195(10) .0009(8) .0047(8) .0022(8)
C71 .0230(11) .0187(11) .0249(11) -.0010(8) .0083(9) .0011(8)
P1 .0134(2) .0193(3) .0151(2) .0001(2) .00502(19) .00021(19)
O11 .0161(7) .0328(9) .0150(7) .0046(6) .0053(6) .0021(6)
O12 .0165(7) .0186(7) .0194(7) .0003(6) .0080(5) -.0007(5)
O13 .0171(7) .0265(8) .0174(7) -.0013(6) .0069(5) .0020(6)
C11 .0150(9) .0208(11) .0185(10) .0010(8) .0074(8) -.0021(8)
C12 .0225(10) .0217(11) .0236(11) .0025(9) .0073(9) .0022(8)
C13 .0289(12) .0202(12) .0362(13) -.0019(9) .0097(10) .0005(9)
C14 .0285(12) .0240(12) .0367(13) -.0062(10) .0055(10) -.0061(10)
C15 .0238(11) .0311(13) .0242(11) -.0031(9) .0015(9) -.0027(9)
C16 .0225(11) .0226(11) .0211(10) -.0001(9) .0064(8) .0011(8)
P2 .0186(3) .0210(3) .0147(3) .0024(2) .0045(2) .0014(2)
O21 .0189(7) .0244(8) .0264(8) .0011(6) .0067(6) .0066(6)
O22 .0185(7) .0238(8) .0208(7) .0048(6) .0044(6) .0022(6)
O23 .0434(10) .0301(9) .0161(7) .0058(7) .0098(7) .0012(6)
C21 .0172(10) .0218(11) .0164(9) -.0005(8) .0021(8) .0005(8)
C22 .0312(12) .0257(12) .0242(11) .0036(10) .0125(9) .0018(9)
C23 .0389(13) .0298(13) .0261(12) -.0004(10) .0156(10) .0039(9)
C24 .0333(13) .0238(12) .0216(11) -.0050(10) .0001(9) .0037(9)
C25 .0315(12) .0197(12) .0293(12) .0026(9) .0035(10) -.0023(9)
C26 .0262(11) .0237(12) .0203(10) .0020(9) .0062(9) -.0023(8)
O1 .0313(8) .0227(8) .0209(8) .0037(7) .0085(6) .0017(6)

loop_
_atom_type_symbol
_atom_type_description
_atom_type_scat_dispersion_real
_atom_type_scat_dispersion_imag
_atom_type_scat_source
C C .0033 .0016 'International Tables Vol C Tables 4.2.6.8 and 6.1.1.4'
H H .0000 .0000 'International Tables Vol C Tables 4.2.6.8 and 6.1.1.4'
N N .0061 .0033 'International Tables Vol C Tables 4.2.6.8 and 6.1.1.4'
O O .0106 .0060 'International Tables Vol C Tables 4.2.6.8 and 6.1.1.4'
P P .1023 .0942 'International Tables Vol C Tables 4.2.6.8 and 6.1.1.4'

loop_
_geom_angle_atom_site_label_1
_geom_angle_atom_site_label_2
_geom_angle_atom_site_label_3
_geom_angle_site_symmetry_1
_geom_angle_site_symmetry_3
_geom_angle
_geom_angle_publ_flag
C2 N1 C7 . 3_666 114.90(15) no
N1 C2 C3 . . 113.74(16) no
N4 C3 C2 . . 111.57(16) no
C3 N4 C5 . . 118.57(15) no
N4 C5 C51 . . 104.93(16) no
N4 C5 C52 . . 108.40(16) no
C51 C5 C52 . . 109.65(17) no
N4 C5 C6 . . 111.76(15) no
C51 C5 C6 . . 113.27(17) no
C52 C5 C6 . . 108.70(16) no
C5 C6 C7 . . 117.06(16) no
N1 C7 C71 3_666 . 108.43(16) no
N1 C7 C6 3_666 . 108.08(15) no
C71 C7 C6 . . 113.90(17) no
O13 P1 O12 . . 115.31(8) yes
O13 P1 O11 . . 108.22(8) yes
O12 P1 O11 . . 111.30(8) yes
O13 P1 C11 . . 109.60(9) yes
O12 P1 C11 . . 106.34(8) yes
O11 P1 C11 . . 105.63(9) yes
C12 C11 C16 . . 118.58(19) no
C12 C11 P1 . . 120.90(15) no
C16 C11 P1 . . 120.48(16) no
C13 C12 C11 . . 120.99(19) no
C14 C13 C12 . . 119.7(2) no
C13 C14 C15 . . 120.2(2) no
C14 C15 C16 . . 120.1(2) no
C15 C16 C11 . . 120.3(2) no
O23 P2 O22 . . 114.55(9) yes
O23 P2 O21 . . 111.82(9) yes
O22 P2 O21 . . 109.44(8) yes
O23 P2 C21 . . 108.38(9) yes
O22 P2 C21 . . 108.84(9) yes
O21 P2 C21 . . 103.15(9) yes
C22 C21 C26 . . 118.7(2) no
C22 C21 P2 . . 120.77(16) no
C26 C21 P2 . . 120.47(16) no
C21 C22 C23 . . 120.4(2) no
C24 C23 C22 . . 120.1(2) no
C23 C24 C25 . . 119.9(2) no
C24 C25 C26 . . 120.4(2) no
C25 C26 C21 . . 120.5(2) no

loop_
_geom_bond_atom_site_label_1
_geom_bond_atom_site_label_2
_geom_bond_site_symmetry_2
_geom_bond_distance
_geom_bond_publ_flag
N1 C2 . 1.499(2) yes
N1 C7 3_666 1.512(2) yes
C2 C3 . 1.520(3) no
C3 N4 . 1.493(3) yes
N4 C5 . 1.519(2) yes
C5 C51 . 1.529(3) no
C5 C52 . 1.530(3) no
C5 C6 . 1.541(3) no
C6 C7 . 1.543(3) no
C7 N1 3_666 1.512(2) no
C7 C71 . 1.524(3) no
P1 O13 . 1.5036(14) yes
P1 O12 . 1.5204(14) yes
P1 O11 . 1.5601(14) yes
P1 C11 . 1.803(2) yes
O11 H11 . .8400 no
C11 C12 . 1.395(3) no
C11 C16 . 1.401(3) no
C12 C13 . 1.388(3) no
C13 C14 . 1.384(3) no
C14 C15 . 1.386(3) no
C15 C16 . 1.388(3) no
P2 O23 . 1.4962(15) yes
P2 O22 . 1.5129(15) yes
P2 O21 . 1.5774(15) yes
P2 C21 . 1.798(2) yes
C21 C22 . 1.392(3) no
C21 C26 . 1.393(3) no
C22 C23 . 1.394(3) no
C23 C24 . 1.378(3) no
C24 C25 . 1.379(3) no
C25 C26 . 1.387(3) no

loop_
_geom_hbond_atom_site_label_D
_geom_hbond_atom_site_label_H
_geom_hbond_atom_site_label_A
_geom_hbond_site_symmetry_A
_geom_hbond_distance_DH
_geom_hbond_distance_HA
_geom_hbond_distance_DA
_geom_hbond_angle_DHA
_geom_hbond_publ_flag
N1 H1A O13 3_566 .92 1.85 2.750(2) 164 yes
N1 H1B O12 . .92 1.78 2.692(2) 171 yes
O1 H1C O22 3_565 .90 1.81 2.707(2) 169 yes
O1 H1D O13 3_566 .91 1.83 2.744(2) 178 yes
N4 H4A O12 . .92 1.85 2.753(2) 164 yes
N4 H4B O22 . .92 1.74 2.637(2) 163 yes
O11 H11 O23 . .84 1.72 2.496(2) 152 yes
O21 H21 O1 . .84 1.78 2.616(2) 171 yes
C2 H2B O21 3_565 .99 2.55 3.234(2) 126 no
C3 H3A O12 3_666 .99 2.48 3.467(2) 174 no
C6 H6A O11 1_655 .99 2.45 3.266(2) 139 no
C7 H7 O12 . 1.00 2.45 3.439(2) 168 no

loop_
_geom_torsion_atom_site_label_1
_geom_torsion_atom_site_label_2
_geom_torsion_atom_site_label_3
_geom_torsion_atom_site_label_4
_geom_torsion_site_symmetry_1
_geom_torsion_site_symmetry_4
_geom_torsion
_geom_torsion_publ_flag
C7 N1 C2 C3 3_666 . -73.5(2) no
N1 C2 C3 N4 . . -78.4(2) no
C2 C3 N4 C5 . . -176.20(15) no
C3 N4 C5 C51 . . 177.24(16) no
C3 N4 C5 C52 . . 60.1(2) no
C3 N4 C5 C6 . . -59.6(2) no
N4 C5 C6 C7 . . -65.2(2) no
C51 C5 C6 C7 . . 53.1(2) no
C52 C5 C6 C7 . . 175.19(17) no
C5 C6 C7 N1 . 3_666 148.43(17) no
C5 C6 C7 C71 . . -91.0(2) no
O13 P1 C11 C12 . . -139.96(16) yes
O12 P1 C11 C12 . . 94.78(17) yes
O11 P1 C11 C12 . . -23.58(18) yes
O13 P1 C11 C16 . . 42.25(18) no
O12 P1 C11 C16 . . -83.02(17) no
O11 P1 C11 C16 . . 158.62(16) no
C16 C11 C12 C13 . . -.2(3) no
P1 C11 C12 C13 . . -178.02(16) no
C11 C12 C13 C14 . . .7(3) no
C12 C13 C14 C15 . . -.3(4) no
C13 C14 C15 C16 . . -.6(4) no
C14 C15 C16 C11 . . 1.2(3) no
C12 C11 C16 C15 . . -.8(3) no
P1 C11 C16 C15 . . 177.09(16) no
O23 P2 C21 C22 . . 142.68(17) yes
O22 P2 C21 C22 . . 17.5(2) yes
O21 P2 C21 C22 . . -98.64(18) yes
O23 P2 C21 C26 . . -34.19(19) no
O22 P2 C21 C26 . . -159.35(16) no
O21 P2 C21 C26 . . 84.49(18) no
C26 C21 C22 C23 . . .6(3) no
P2 C21 C22 C23 . . -176.31(17) no
C21 C22 C23 C24 . . .8(3) no
C22 C23 C24 C25 . . -1.4(3) no
C23 C24 C25 C26 . . .7(3) no
C24 C25 C26 C21 . . .7(3) no
C22 C21 C26 C25 . . -1.4(3) no
P2 C21 C26 C25 . . 175.57(16) no
